data_2229496
loop_
_publ_author_name
'Kefi, Riadh'
'Matthias, Zeller'
'Ben Nasr, Cherif'

_publ_section_title
;
 (4-Methoxyphenyl)methanaminium chloride
;
_journal_coeditor_code RZ2550
_journal_issue 3
_journal_name_full 'Acta Crystallographica Section E'
_journal_page_first o634
_journal_paper_doi 10.1107/S1600536811004363
_journal_volume 67
_journal_year 2011
_chemical_formula_iupac 'C8 H12 N O +, Cl -'
_chemical_formula_moiety 'C8 H12 N O +, Cl -'
_chemical_formula_sum 'C8 H12 Cl N O'
_chemical_formula_weight 173.64
_chemical_name_systematic
;
(4-Methoxyphenyl)methanaminium chloride
;
_space_group_IT_number 14
_symmetry_cell_setting monoclinic
_symmetry_space_group_name_Hall '-P 2ybc'
_symmetry_space_group_name_H-M 'P 1 21/c 1'
_atom_sites_solution_hydrogens geom
_atom_sites_solution_primary direct
_atom_sites_solution_secondary difmap
_audit_creation_method SHELXL-97
_cell_angle_alpha 90.00
_cell_angle_beta 105.9040(10)
_cell_angle_gamma 90.00
_cell_formula_units_Z 4
_cell_length_a 11.4234(11)
_cell_length_b 8.9384(9)
_cell_length_c 8.9490(9)
_cell_measurement_reflns_used 4317
_cell_measurement_temperature 100(2)
_cell_measurement_theta_max 30.92
_cell_measurement_theta_min 2.28
_cell_volume 878.78(15)
_computing_cell_refinement 'SAINT (Bruker, 2009)'
_computing_data_collection 'APEX2 (Bruker, 2009)'
_computing_data_reduction 'SAINT (Bruker, 2009)'
_computing_molecular_graphics 'SHELXTL (Sheldrick, 2008)'
_computing_publication_material 'SHELXTL (Sheldrick, 2008)'
_computing_structure_refinement 'SHELXTL (Sheldrick, 2008)'
_computing_structure_solution 'SHELXTL (Sheldrick, 2008)'
_diffrn_ambient_temperature 100(2)
_diffrn_measured_fraction_theta_full 0.995
_diffrn_measured_fraction_theta_max 0.929
_diffrn_measurement_device_type 'Bruker SMART APEX CCD'
_diffrn_measurement_method '\w scans'
_diffrn_radiation_monochromator graphite
_diffrn_radiation_source 'fine-focus sealed tube'
_diffrn_radiation_type MoK\a
_diffrn_radiation_wavelength 0.71073
_diffrn_reflns_av_R_equivalents 0.0152
_diffrn_reflns_av_sigmaI/netI 0.0166
_diffrn_reflns_limit_h_max 16
_diffrn_reflns_limit_h_min -15
_diffrn_reflns_limit_k_max 12
_diffrn_reflns_limit_k_min -12
_diffrn_reflns_limit_l_max 12
_diffrn_reflns_limit_l_min -12
_diffrn_reflns_number 7028
_diffrn_reflns_theta_full 28.00
_diffrn_reflns_theta_max 31.01
_diffrn_reflns_theta_min 1.85
_diffrn_standards_number 0
_exptl_absorpt_coefficient_mu 0.378
_exptl_absorpt_correction_T_max 0.7462
_exptl_absorpt_correction_T_min 0.6749
_exptl_absorpt_correction_type multi-scan
_exptl_absorpt_process_details '(SADABS; Bruker, 2009)'
_exptl_crystal_colour colourless
_exptl_crystal_density_diffrn 1.312
_exptl_crystal_density_method 'not measured'
_exptl_crystal_description block
_exptl_crystal_F_000 368
_exptl_crystal_size_max 0.55
_exptl_crystal_size_mid 0.42
_exptl_crystal_size_min 0.38
_refine_diff_density_max 0.441
_refine_diff_density_min -0.228
_refine_ls_extinction_method none
_refine_ls_goodness_of_fit_ref 1.071
_refine_ls_hydrogen_treatment constr
_refine_ls_matrix_type full
_refine_ls_number_parameters 102
_refine_ls_number_reflns 2593
_refine_ls_number_restraints 0
_refine_ls_restrained_S_all 1.071
_refine_ls_R_factor_all 0.0288
_refine_ls_R_factor_gt 0.0266
_refine_ls_shift/su_max 0.001
_refine_ls_shift/su_mean 0.000
_refine_ls_structure_factor_coef Fsqd
_refine_ls_weighting_details 'calc w=1/[\s^2^(Fo^2^)+(0.0349P)^2^+0.3154P] where P=(Fo^2^+2Fc^2^)/3'
_refine_ls_weighting_scheme calc
_refine_ls_wR_factor_gt 0.0708
_refine_ls_wR_factor_ref 0.0721
_reflns_number_gt 2411
_reflns_number_total 2593
_reflns_threshold_expression I>2\s(I)
_cod_data_source_file rz2550.cif
_cod_data_source_block I
_cod_original_sg_symbol_H-M 'P 21/c'
_cod_database_code 2229496
_cod_database_fobs_code 2229496

loop_
_symmetry_equiv_pos_as_xyz
'x, y, z'
'-x, y+1/2, -z+1/2'
'-x, -y, -z'
'x, -y-1/2, z-1/2'

loop_
_atom_site_type_symbol
_atom_site_label
_atom_site_fract_x
_atom_site_fract_y
_atom_site_fract_z
_atom_site_U_iso_or_equiv
_atom_site_adp_type
_atom_site_calc_flag
_atom_site_refinement_flags
_atom_site_occupancy
_atom_site_disorder_assembly
_atom_site_disorder_group
Cl Cl1 0.874270(19) 0.40670(2) 0.15865(3) 0.01574(7) Uani d . 1 . .
O O1 0.54020(6) 1.00932(8) 0.27742(9) 0.01962(15) Uani d . 1 . .
N N1 0.97373(7) 0.71225(9) 0.06200(9) 0.01532(15) Uani d . 1 . .
H H1A 1.0144 0.7700 0.1435 0.023 Uiso calc R 1 . .
H H1B 1.0261 0.6811 0.0080 0.023 Uiso calc R 1 . .
H H1C 0.9417 0.6312 0.0982 0.023 Uiso calc R 1 . .
C C2 0.71566(8) 1.04328(10) 0.19393(11) 0.01744(18) Uani d . 1 . .
H H2 0.7270 1.1373 0.2454 0.021 Uiso calc R 1 . .
C C5 0.68479(8) 0.76756(10) 0.04614(11) 0.01565(17) Uani d . 1 . .
H H5 0.6743 0.6728 -0.0039 0.019 Uiso calc R 1 . .
C C1 0.61611(8) 0.95355(10) 0.19710(11) 0.01482(17) Uani d . 1 . .
C C6 0.60029(8) 0.81501(10) 0.12293(11) 0.01576(17) Uani d . 1 . .
H H6 0.5328 0.7536 0.1246 0.019 Uiso calc R 1 . .
C C3 0.79770(8) 0.99464(10) 0.11556(11) 0.01656(18) Uani d . 1 . .
H H3 0.8644 1.0568 0.1124 0.020 Uiso calc R 1 . .
C C7 0.87306(9) 0.80189(11) -0.04294(11) 0.01650(17) Uani d . 1 . .
H H7A 0.9082 0.8891 -0.0835 0.020 Uiso calc R 1 . .
H H7B 0.8300 0.7394 -0.1325 0.020 Uiso calc R 1 . .
C C4 0.78390(8) 0.85561(10) 0.04109(10) 0.01412(16) Uani d . 1 . .
C C8 0.43276(9) 0.92405(12) 0.27309(13) 0.0218(2) Uani d . 1 . .
H H8A 0.3835 0.9135 0.1652 0.033 Uiso calc R 1 . .
H H8B 0.3852 0.9757 0.3334 0.033 Uiso calc R 1 . .
H H8C 0.4562 0.8247 0.3177 0.033 Uiso calc R 1 . .

loop_
_atom_site_aniso_label
_atom_site_aniso_U_11
_atom_site_aniso_U_22
_atom_site_aniso_U_33
_atom_site_aniso_U_12
_atom_site_aniso_U_13
_atom_site_aniso_U_23
Cl1 0.01692(12) 0.01417(11) 0.01804(12) 0.00094(7) 0.00799(8) 0.00074(7)
O1 0.0163(3) 0.0169(3) 0.0289(4) 0.0001(2) 0.0116(3) -0.0034(3)
N1 0.0178(4) 0.0137(3) 0.0164(3) 0.0002(3) 0.0080(3) -0.0007(3)
C2 0.0162(4) 0.0132(4) 0.0233(5) -0.0005(3) 0.0062(3) -0.0019(3)
C5 0.0175(4) 0.0148(4) 0.0148(4) -0.0011(3) 0.0048(3) -0.0012(3)
C1 0.0138(4) 0.0143(4) 0.0169(4) 0.0020(3) 0.0051(3) 0.0008(3)
C6 0.0149(4) 0.0151(4) 0.0177(4) -0.0019(3) 0.0051(3) -0.0003(3)
C3 0.0144(4) 0.0149(4) 0.0208(4) -0.0013(3) 0.0055(3) 0.0010(3)
C7 0.0182(4) 0.0191(4) 0.0135(4) 0.0010(3) 0.0065(3) 0.0014(3)
C4 0.0144(4) 0.0155(4) 0.0127(4) 0.0010(3) 0.0042(3) 0.0017(3)
C8 0.0145(4) 0.0227(4) 0.0304(5) -0.0001(3) 0.0096(4) -0.0008(4)

loop_
_atom_type_symbol
_atom_type_description
_atom_type_scat_dispersion_real
_atom_type_scat_dispersion_imag
_atom_type_scat_source
C C 0.0033 0.0016 'International Tables Vol C Tables 4.2.6.8 and 6.1.1.4'
H H 0.0000 0.0000 'International Tables Vol C Tables 4.2.6.8 and 6.1.1.4'
N N 0.0061 0.0033 'International Tables Vol C Tables 4.2.6.8 and 6.1.1.4'
O O 0.0106 0.0060 'International Tables Vol C Tables 4.2.6.8 and 6.1.1.4'
Cl Cl 0.1484 0.1585 'International Tables Vol C Tables 4.2.6.8 and 6.1.1.4'

loop_
_geom_angle_atom_site_label_1
_geom_angle_atom_site_label_2
_geom_angle_atom_site_label_3
_geom_angle_site_symmetry_1
_geom_angle_site_symmetry_3
_geom_angle
_geom_angle_publ_flag
C1 O1 C8 . . 117.00(8) ?
C7 N1 H1A . . 109.5 ?
C7 N1 H1B . . 109.5 ?
H1A N1 H1B . . 109.5 ?
C7 N1 H1C . . 109.5 ?
H1A N1 H1C . . 109.5 ?
H1B N1 H1C . . 109.5 ?
C3 C2 C1 . . 119.80(8) ?
C3 C2 H2 . . 120.1 ?
C1 C2 H2 . . 120.1 ?
C4 C5 C6 . . 121.57(8) ?
C4 C5 H5 . . 119.2 ?
C6 C5 H5 . . 119.2 ?
O1 C1 C6 . . 123.91(8) ?
O1 C1 C2 . . 116.06(8) ?
C6 C1 C2 . . 120.02(8) ?
C1 C6 C5 . . 119.20(8) ?
C1 C6 H6 . . 120.4 ?
C5 C6 H6 . . 120.4 ?
C2 C3 C4 . . 121.10(8) ?
C2 C3 H3 . . 119.4 ?
C4 C3 H3 . . 119.4 ?
C4 C7 N1 . . 111.46(7) ?
C4 C7 H7A . . 109.3 ?
N1 C7 H7A . . 109.3 ?
C4 C7 H7B . . 109.3 ?
N1 C7 H7B . . 109.3 ?
H7A C7 H7B . . 108.0 ?
C5 C4 C3 . . 118.31(8) ?
C5 C4 C7 . . 120.38(8) ?
C3 C4 C7 . . 121.31(8) ?
O1 C8 H8A . . 109.5 ?
O1 C8 H8B . . 109.5 ?
H8A C8 H8B . . 109.5 ?
O1 C8 H8C . . 109.5 ?
H8A C8 H8C . . 109.5 ?
H8B C8 H8C . . 109.5 ?

loop_
_geom_bond_atom_site_label_1
_geom_bond_atom_site_label_2
_geom_bond_site_symmetry_2
_geom_bond_distance
_geom_bond_publ_flag
O1 C1 . 1.3634(11) ?
O1 C8 . 1.4362(12) ?
N1 C7 . 1.5015(12) ?
N1 H1A . 0.9100 ?
N1 H1B . 0.9100 ?
N1 H1C . 0.9100 ?
C2 C3 . 1.3854(13) ?
C2 C1 . 1.3982(13) ?
C2 H2 . 0.9500 ?
C5 C4 . 1.3897(13) ?
C5 C6 . 1.3954(13) ?
C5 H5 . 0.9500 ?
C1 C6 . 1.3932(13) ?
C6 H6 . 0.9500 ?
C3 C4 . 1.3984(13) ?
C3 H3 . 0.9500 ?
C7 C4 . 1.5011(13) ?
C7 H7A . 0.9900 ?
C7 H7B . 0.9900 ?
C8 H8A . 0.9800 ?
C8 H8B . 0.9800 ?
C8 H8C . 0.9800 ?

loop_
_geom_hbond_atom_site_label_D
_geom_hbond_atom_site_label_H
_geom_hbond_atom_site_label_A
_geom_hbond_site_symmetry_A
_geom_hbond_distance_DH
_geom_hbond_distance_HA
_geom_hbond_distance_DA
_geom_hbond_angle_DHA
N1 H1A Cl1 2_755 0.91 2.24 3.1475(9) 176
N1 H1B Cl1 3_765 0.91 2.25 3.1502(8) 170
N1 H1C Cl1 . 0.91 2.27 3.1680(8) 170
C6 H6 O1 2_645 0.95 2.58 3.4090(11) 147

loop_
_geom_torsion_atom_site_label_1
_geom_torsion_atom_site_label_2
_geom_torsion_atom_site_label_3
_geom_torsion_atom_site_label_4
_geom_torsion_site_symmetry_1
_geom_torsion_site_symmetry_2
_geom_torsion_site_symmetry_3
_geom_torsion_site_symmetry_4
_geom_torsion
_geom_torsion_publ_flag
C8 O1 C1 C6 . . . . -5.30(13) ?
C8 O1 C1 C2 . . . . 175.73(8) ?
C3 C2 C1 O1 . . . . 179.65(8) ?
C3 C2 C1 C6 . . . . 0.64(14) ?
O1 C1 C6 C5 . . . . -178.88(9) ?
C2 C1 C6 C5 . . . . 0.05(14) ?
C4 C5 C6 C1 . . . . -0.40(14) ?
C1 C2 C3 C4 . . . . -1.01(14) ?
C6 C5 C4 C3 . . . . 0.05(14) ?
C6 C5 C4 C7 . . . . -179.76(8) ?
C2 C3 C4 C5 . . . . 0.66(14) ?
C2 C3 C4 C7 . . . . -179.53(9) ?
N1 C7 C4 C5 . . . . -88.82(10) ?
N1 C7 C4 C3 . . . . 91.37(10) ?

loop_
_cod_related_entry_id
_cod_related_entry_database
_cod_related_entry_code
1 ChemSpider 2032748
